data_4120428
loop_
_publ_author_name
'Hua Lin'
'Ling Chen'
'Liu-Jiang Zhou'
'Li-Ming Wu'

_publ_section_title
;
 Functionalization Based on the Substitutional Flexibility: Strong Middle
 IR Nonlinear Optical Selenides AXII4XIII5Se12
;
_journal_name_full 'Journal of the American Chemical Society'
_journal_page_first 12914
_journal_page_last 12921
_journal_paper_doi 10.1021/ja4074084
_journal_volume 135
_journal_year 2013
_chemical_formula_moiety 'In5 Mn4 Rb Se12'
_chemical_formula_sum 'In5 Mn4 Rb Se12'
_chemical_formula_weight 1826.85
_chemical_name_systematic
; 
 ? 
;
_space_group_IT_number 146
_symmetry_cell_setting trigonal
_symmetry_space_group_name_Hall 'R 3'
_symmetry_space_group_name_H-M 'R 3 :H'
_atom_sites_solution_primary direct
_atom_sites_solution_secondary difmap
_audit_creation_method SHELXL-97
_cell_angle_alpha 90.00
_cell_angle_beta 90.00
_cell_angle_gamma 120.00
_cell_formula_units_Z 3
_cell_length_a 14.6793(9)
_cell_length_b 14.6793(9)
_cell_length_c 9.9732(11)
_cell_measurement_reflns_used 1820
_cell_measurement_temperature 293(2)
_cell_measurement_theta_max 27.4895
_cell_measurement_theta_min 2.5958
_cell_volume 1861.1(3)
_computing_cell_refinement 'CrystalClear (Rigaku Inc., 2007)'
_computing_data_collection 'CrystalClear (Rigaku Inc., 2007)'
_computing_data_reduction 'CrystalClear (Rigaku Inc., 2007)'
_computing_molecular_graphics 'Bruker SHELXTL'
_computing_publication_material 'Bruker SHELXTL'
_computing_structure_refinement 'SHELXL-97 (Sheldrick, 1997)'
_computing_structure_solution 'SHELXS-97 (Sheldrick, 1990)'
_diffrn_ambient_temperature 293(2)
_diffrn_detector_area_resol_mean 14.6306
_diffrn_measured_fraction_theta_full 0.998
_diffrn_measured_fraction_theta_max 0.998
_diffrn_measurement_device_type Mercury70
_diffrn_measurement_method CCD_Profile_fitting
_diffrn_radiation_monochromator graphite
_diffrn_radiation_source 'fine-focus sealed tube'
_diffrn_radiation_type MoK\a
_diffrn_radiation_wavelength 0.71073
_diffrn_reflns_av_R_equivalents 0.0371
_diffrn_reflns_av_sigmaI/netI 0.0566
_diffrn_reflns_limit_h_max 18
_diffrn_reflns_limit_h_min -18
_diffrn_reflns_limit_k_max 18
_diffrn_reflns_limit_k_min -18
_diffrn_reflns_limit_l_max 12
_diffrn_reflns_limit_l_min -12
_diffrn_reflns_number 4795
_diffrn_reflns_theta_full 27.49
_diffrn_reflns_theta_max 27.49
_diffrn_reflns_theta_min 2.60
_exptl_absorpt_coefficient_mu 26.057
_exptl_absorpt_correction_T_max 1.0000
_exptl_absorpt_correction_T_min 0.7643
_exptl_absorpt_correction_type multi-scan
_exptl_crystal_colour Black-red
_exptl_crystal_density_diffrn 4.890
_exptl_crystal_description Block
_exptl_crystal_F_000 2370
_exptl_crystal_size_max 0.1300
_exptl_crystal_size_mid 0.1200
_exptl_crystal_size_min 0.1000
_refine_diff_density_max 0.932
_refine_diff_density_min -1.326
_refine_diff_density_rms 0.340
_refine_ls_abs_structure_details 'Flack H D (1983), Acta Cryst. A39, 876-881'
_refine_ls_abs_structure_Flack 0.000(18)
_refine_ls_extinction_method none
_refine_ls_goodness_of_fit_ref 1.053
_refine_ls_matrix_type full
_refine_ls_number_parameters 74
_refine_ls_number_reflns 1870
_refine_ls_number_restraints 5
_refine_ls_restrained_S_all 1.051
_refine_ls_R_factor_all 0.0340
_refine_ls_R_factor_gt 0.0306
_refine_ls_shift/su_max 0.005
_refine_ls_shift/su_mean 0.000
_refine_ls_structure_factor_coef Fsqd
_refine_ls_weighting_details 'calc w=1/[\s^2^(Fo^2^)+(0.0100P)^2^+0.0000P] where P=(Fo^2^+2Fc^2^)/3'
_refine_ls_weighting_scheme calc
_refine_ls_wR_factor_gt 0.0598
_refine_ls_wR_factor_ref 0.0608
_reflns_number_gt 1731
_reflns_number_total 1870
_reflns_threshold_expression >2sigma(I)
_cod_data_source_file ja4074084_si_002_6.cif
_cod_data_source_block RbMn4In5Se12
_cod_original_sg_symbol_H-M 'R 3'
_cod_database_code 4120428

loop_
_symmetry_equiv_pos_as_xyz
'x, y, z'
'-y, x-y, z'
'-x+y, -x, z'
'x+2/3, y+1/3, z+1/3'
'-y+2/3, x-y+1/3, z+1/3'
'-x+y+2/3, -x+1/3, z+1/3'
'x+1/3, y+2/3, z+2/3'
'-y+1/3, x-y+2/3, z+2/3'
'-x+y+1/3, -x+2/3, z+2/3'

loop_
_atom_site_label
_atom_site_type_symbol
_atom_site_fract_x
_atom_site_fract_y
_atom_site_fract_z
_atom_site_U_iso_or_equiv
_atom_site_adp_type
_atom_site_occupancy
_atom_site_symmetry_multiplicity
_atom_site_calc_flag
_atom_site_refinement_flags
Rb1 Rb 0.0000 0.0000 0.9995(2) 0.0536(6) Uani 1 3 d S
Mn1 Mn 0.20589(6) 0.48794(6) 0.08596(8) 0.0164(2) Uani 0.5631(4) 1 d P
In1 In 0.20589(6) 0.48794(6) 0.08596(8) 0.0164(2) Uani 0.4369(4) 1 d P
Mn2 Mn 0.58859(8) 0.02154(8) 0.07807(6) 0.0174(3) Uani 0.463(2) 1 d P
In2 In 0.58859(8) 0.02154(8) 0.07807(6) 0.0174(3) Uani 0.537(2) 1 d P
Mn3 Mn 0.35979(7) 0.10186(6) 0.08055(7) 0.0156(2) Uani 0.307(2) 1 d P
In3 In 0.35979(7) 0.10186(6) 0.08055(7) 0.0156(2) Uani 0.693(2) 1 d P
Se1 Se 0.08124(7) 0.29683(6) 0.00530(8) 0.01471(19) Uani 1 1 d .
Se2 Se 0.55003(6) 0.16709(7) 0.00885(9) 0.0159(2) Uani 1 1 d .
Se3 Se 0.29315(7) 0.22515(9) 0.00077(8) 0.0151(2) Uani 1 1 d .
Se4 Se 0.38393(6) 0.54143(8) 0.97840(8) 0.0161(2) Uani 1 1 d .

loop_
_atom_site_aniso_label
_atom_site_aniso_U_11
_atom_site_aniso_U_22
_atom_site_aniso_U_33
_atom_site_aniso_U_23
_atom_site_aniso_U_13
_atom_site_aniso_U_12
Rb1 0.0532(8) 0.0532(8) 0.0543(12) 0.000 0.000 0.0266(4)
Mn1 0.0150(5) 0.0173(5) 0.0169(5) 0.0007(4) 0.0009(4) 0.0081(4)
In1 0.0150(5) 0.0173(5) 0.0169(5) 0.0007(4) 0.0009(4) 0.0081(4)
Mn2 0.0156(5) 0.0173(5) 0.0186(5) 0.0016(3) 0.0018(3) 0.0077(4)
In2 0.0156(5) 0.0173(5) 0.0186(5) 0.0016(3) 0.0018(3) 0.0077(4)
Mn3 0.0167(4) 0.0150(4) 0.0158(3) 0.0002(3) -0.0009(3) 0.0086(3)
In3 0.0167(4) 0.0150(4) 0.0158(3) 0.0002(3) -0.0009(3) 0.0086(3)
Se1 0.0131(4) 0.0161(4) 0.0140(3) 0.0002(4) 0.0003(3) 0.0065(4)
Se2 0.0158(4) 0.0169(4) 0.0157(4) 0.0009(4) 0.0005(4) 0.0087(3)
Se3 0.0167(4) 0.0138(4) 0.0157(4) -0.0005(3) -0.0030(4) 0.0083(4)
Se4 0.0143(5) 0.0145(4) 0.0197(5) -0.0011(3) 0.0013(3) 0.0072(3)

loop_
_atom_type_symbol
_atom_type_description
_atom_type_scat_dispersion_real
_atom_type_scat_dispersion_imag
_atom_type_scat_source
Mn Mn 0.3368 0.7283 'International Tables Vol C Tables 4.2.6.8 and 6.1.1.4'
In In -0.7276 1.3100 'International Tables Vol C Tables 4.2.6.8 and 6.1.1.4'
Rb Rb -0.9393 2.9676 'International Tables Vol C Tables 4.2.6.8 and 6.1.1.4'
Se Se -0.0929 2.2259 'International Tables Vol C Tables 4.2.6.8 and 6.1.1.4'

loop_
_geom_angle_atom_site_label_1
_geom_angle_atom_site_label_2
_geom_angle_atom_site_label_3
_geom_angle
_geom_angle_site_symmetry_1
_geom_angle_site_symmetry_3
Se4 Rb1 Se4 61.96(4) 4_445 5
Se4 Rb1 Se4 61.96(4) 4_445 6_455
Se4 Rb1 Se4 61.96(4) 5 6_455
Se4 Rb1 Se2 177.39(4) 4_445 9
Se4 Rb1 Se2 120.350(17) 5 9
Se4 Rb1 Se2 119.91(2) 6_455 9
Se4 Rb1 Se2 119.91(2) 4_445 7_445
Se4 Rb1 Se2 177.39(4) 5 7_445
Se4 Rb1 Se2 120.350(17) 6_455 7_445
Se2 Rb1 Se2 57.74(3) 9 7_445
Se4 Rb1 Se2 120.350(17) 4_445 8_545
Se4 Rb1 Se2 119.91(2) 5 8_545
Se4 Rb1 Se2 177.39(4) 6_455 8_545
Se2 Rb1 Se2 57.74(3) 9 8_545
Se2 Rb1 Se2 57.74(3) 7_445 8_545
Se4 Rb1 Se1 90.26(3) 4_445 2_556
Se4 Rb1 Se1 119.62(4) 5 2_556
Se4 Rb1 Se1 57.68(2) 6_455 2_556
Se2 Rb1 Se1 89.45(3) 9 2_556
Se2 Rb1 Se1 62.67(2) 7_445 2_556
Se2 Rb1 Se1 120.38(4) 8_545 2_556
Se4 Rb1 Se1 119.62(4) 4_445 1_556
Se4 Rb1 Se1 57.68(2) 5 1_556
Se4 Rb1 Se1 90.26(3) 6_455 1_556
Se2 Rb1 Se1 62.67(2) 9 1_556
Se2 Rb1 Se1 120.38(4) 7_445 1_556
Se2 Rb1 Se1 89.45(3) 8_545 1_556
Se1 Rb1 Se1 119.978(2) 2_556 1_556
Se4 Rb1 Se1 57.68(2) 4_445 3_556
Se4 Rb1 Se1 90.26(3) 5 3_556
Se4 Rb1 Se1 119.63(4) 6_455 3_556
Se2 Rb1 Se1 120.38(4) 9 3_556
Se2 Rb1 Se1 89.45(3) 7_445 3_556
Se2 Rb1 Se1 62.67(2) 8_545 3_556
Se1 Rb1 Se1 119.978(2) 2_556 3_556
Se1 Rb1 Se1 119.978(2) 1_556 3_556
Se4 Rb1 Se3 90.42(3) 4_445 1_556
Se4 Rb1 Se3 58.51(2) 5 1_556
Se4 Rb1 Se3 120.46(4) 6_455 1_556
Se2 Rb1 Se3 89.99(3) 9 1_556
Se2 Rb1 Se3 119.14(4) 7_445 1_556
Se2 Rb1 Se3 61.40(3) 8_545 1_556
Se1 Rb1 Se3 177.25(3) 2_556 1_556
Se1 Rb1 Se3 57.45(2) 1_556 1_556
Se1 Rb1 Se3 62.55(2) 3_556 1_556
Se4 Rb1 Se3 58.51(2) 4_445 3_556
Se4 Rb1 Se3 120.47(4) 5 3_556
Se4 Rb1 Se3 90.43(3) 6_455 3_556
Se2 Rb1 Se3 119.14(4) 9 3_556
Se2 Rb1 Se3 61.40(2) 7_445 3_556
Se2 Rb1 Se3 89.99(3) 8_545 3_556
Se1 Rb1 Se3 62.55(2) 2_556 3_556
Se1 Rb1 Se3 177.25(3) 1_556 3_556
Se1 Rb1 Se3 57.45(2) 3_556 3_556
Se3 Rb1 Se3 120.0 1_556 3_556
Se4 Rb1 Se3 120.46(4) 4_445 2_556
Se4 Rb1 Se3 90.42(3) 5 2_556
Se4 Rb1 Se3 58.51(2) 6_455 2_556
Se2 Rb1 Se3 61.40(2) 9 2_556
Se2 Rb1 Se3 89.99(3) 7_445 2_556
Se2 Rb1 Se3 119.14(4) 8_545 2_556
Se1 Rb1 Se3 57.45(2) 2_556 2_556
Se1 Rb1 Se3 62.55(2) 1_556 2_556
Se1 Rb1 Se3 177.25(3) 3_556 2_556
Se3 Rb1 Se3 120.0 1_556 2_556
Se3 Rb1 Se3 120.0 3_556 2_556
Se4 Mn1 Se4 102.43(5) 3_564 1_554
Se4 Mn1 Se2 113.34(4) 3_564 4_455
Se4 Mn1 Se2 112.28(4) 1_554 4_455
Se4 Mn1 Se1 111.12(4) 3_564 .
Se4 Mn1 Se1 105.18(5) 1_554 .
Se2 Mn1 Se1 111.82(4) 4_455 .
Se4 Mn2 Se2 112.96(4) 2_654 .
Se4 Mn2 Se3 118.09(5) 2_654 6
Se2 Mn2 Se3 101.78(4) . 6
Se4 Mn2 Se3 107.66(4) 2_654 2_655
Se2 Mn2 Se3 110.20(4) . 2_655
Se3 Mn2 Se3 105.79(4) 6 2_655
Se2 Mn3 Se1 118.99(4) . 3
Se2 Mn3 Se3 112.17(4) . .
Se1 Mn3 Se3 103.98(4) 3 .
Se2 Mn3 Se1 104.02(4) . 5
Se1 Mn3 Se1 111.48(4) 3 5
Se3 Mn3 Se1 105.61(4) . 5
In3 Se1 Mn3 0.000(15) 2 2
In3 Se1 In3 104.09(4) 2 9_554
Mn3 Se1 In3 104.09(4) 2 9_554
In3 Se1 Mn3 104.09(4) 2 9_554
Mn3 Se1 Mn3 104.09(4) 2 9_554
In3 Se1 Mn3 0.00(4) 9_554 9_554
In3 Se1 Mn1 104.13(4) 2 .
Mn3 Se1 Mn1 104.13(4) 2 .
In3 Se1 Mn1 105.84(4) 9_554 .
Mn3 Se1 Mn1 105.84(4) 9_554 .
In3 Se1 Rb1 93.13(3) 2 1_554
Mn3 Se1 Rb1 93.13(3) 2 1_554
In3 Se1 Rb1 92.79(4) 9_554 1_554
Mn3 Se1 Rb1 92.79(4) 9_554 1_554
Mn1 Se1 Rb1 150.32(4) . 1_554
Mn3 Se2 In1 103.59(5) . 7_544
Mn3 Se2 Mn1 103.59(5) . 7_544
In1 Se2 Mn1 0.00(4) 7_544 7_544
Mn3 Se2 Mn2 105.50(4) . .
In1 Se2 Mn2 103.92(4) 7_544 .
Mn1 Se2 Mn2 103.92(4) 7_544 .
Mn3 Se2 Rb1 93.34(3) . 4_554
In1 Se2 Rb1 149.91(4) 7_544 4_554
Mn1 Se2 Rb1 149.91(4) 7_544 4_554
Mn2 Se2 Rb1 95.04(4) . 4_554
In2 Se3 Mn2 0.000(3) 8_544 8_544
In2 Se3 Mn3 105.86(4) 8_544 .
Mn2 Se3 Mn3 105.86(4) 8_544 .
In2 Se3 In2 103.68(4) 8_544 3_665
Mn2 Se3 In2 103.68(4) 8_544 3_665
Mn3 Se3 In2 105.77(4) . 3_665
In2 Se3 Mn2 103.68(4) 8_544 3_665
Mn2 Se3 Mn2 103.68(4) 8_544 3_665
Mn3 Se3 Mn2 105.77(4) . 3_665
In2 Se3 Mn2 0.00(5) 3_665 3_665
In2 Se3 Rb1 94.80(5) 8_544 1_554
Mn2 Se3 Rb1 94.80(5) 8_544 1_554
Mn3 Se3 Rb1 92.94(4) . 1_554
In2 Se3 Rb1 148.63(4) 3_665 1_554
Mn2 Se3 Rb1 148.63(4) 3_665 1_554
In2 Se4 Mn2 0.00(4) 3_666 3_666
In2 Se4 In1 104.76(4) 3_666 2_666
Mn2 Se4 In1 104.76(4) 3_666 2_666
In2 Se4 Mn1 104.76(4) 3_666 2_666
Mn2 Se4 Mn1 104.76(4) 3_666 2_666
In1 Se4 Mn1 0.00(4) 2_666 2_666
In2 Se4 Mn1 103.52(5) 3_666 1_556
Mn2 Se4 Mn1 103.52(5) 3_666 1_556
In1 Se4 Mn1 104.85(5) 2_666 1_556
Mn1 Se4 Mn1 104.85(5) 2_666 1_556
In2 Se4 In1 103.52(5) 3_666 1_556
Mn2 Se4 In1 103.52(5) 3_666 1_556
In1 Se4 In1 104.85(5) 2_666 1_556
Mn1 Se4 In1 104.85(5) 2_666 1_556
Mn1 Se4 In1 0.00(2) 1_556 1_556
In2 Se4 Rb1 149.37(4) 3_666 7_554
Mn2 Se4 Rb1 149.37(4) 3_666 7_554
In1 Se4 Rb1 94.29(4) 2_666 7_554
Mn1 Se4 Rb1 94.29(4) 2_666 7_554
Mn1 Se4 Rb1 94.24(3) 1_556 7_554
In1 Se4 Rb1 94.24(3) 1_556 7_554

loop_
_geom_bond_atom_site_label_1
_geom_bond_atom_site_label_2
_geom_bond_distance
_geom_bond_site_symmetry_2
Rb1 Se4 3.872(2) 4_445
Rb1 Se4 3.872(2) 5
Rb1 Se4 3.872(2) 6_455
Rb1 Se2 3.892(2) 9
Rb1 Se2 3.892(2) 7_445
Rb1 Se2 3.892(2) 8_545
Rb1 Se1 3.9007(8) 2_556
Rb1 Se1 3.9007(8) 1_556
Rb1 Se1 3.9007(8) 3_556
Rb1 Se3 3.9012(10) 1_556
Rb1 Se3 3.9012(10) 3_556
Rb1 Se3 3.9012(10) 2_556
Mn1 Se4 2.5552(12) 3_564
Mn1 Se4 2.5585(12) 1_554
Mn1 Se2 2.5613(13) 4_455
Mn1 Se1 2.5945(11) .
Mn2 Se4 2.5539(14) 2_654
Mn2 Se2 2.5634(12) .
Mn2 Se3 2.5645(12) 6
Mn2 Se3 2.5827(12) 2_655
Mn3 Se2 2.5598(11) .
Mn3 Se1 2.5649(10) 3
Mn3 Se3 2.5759(11) .
Mn3 Se1 2.5820(11) 5
Se1 In3 2.5649(10) 2
Se1 Mn3 2.5649(10) 2
Se1 In3 2.5820(11) 9_554
Se1 Mn3 2.5820(11) 9_554
Se1 Rb1 3.9007(8) 1_554
Se2 In1 2.5613(13) 7_544
Se2 Mn1 2.5613(13) 7_544
Se2 Rb1 3.892(2) 4_554
Se3 In2 2.5645(12) 8_544
Se3 Mn2 2.5645(12) 8_544
Se3 In2 2.5827(12) 3_665
Se3 Mn2 2.5827(12) 3_665
Se3 Rb1 3.9012(10) 1_554
Se4 In2 2.5539(14) 3_666
Se4 Mn2 2.5539(14) 3_666
Se4 In1 2.5552(12) 2_666
Se4 Mn1 2.5552(12) 2_666
Se4 Mn1 2.5585(12) 1_556
Se4 In1 2.5585(12) 1_556
Se4 Rb1 3.872(2) 7_554
